data_2203257
loop_
_publ_author_name
'Yin, Caixia'
'Huo, Fangjun'
'Gao, Fei'
'Yang, Pin'

_publ_section_title
;
 2,6-Bis(hydroxymethyl)-4-methylphenol benzylidene 1,2-acetal
;
_journal_issue 3
_journal_name_full 'Acta Crystallographica Section E'
_journal_page_first o457
_journal_page_last o459
_journal_paper_doi 10.1107/S160053680400409X
_journal_volume 60
_journal_year 2004
_chemical_formula_moiety 'C16 H16 O3'
_chemical_formula_sum 'C16 H16 O3'
_chemical_formula_weight 256.29
_chemical_melting_point 368
_chemical_name_common 1,1-[2,6-bis-(hydroxymethyl)-4-methylphenol]-benzaldehydeacetal
_chemical_name_systematic
;
 1,1-[2,6-bis-(hydroxymethyl)-4-methylphenol]-benzaldehydeacetal
;
_space_group_IT_number 15
_symmetry_cell_setting monoclinic
_symmetry_space_group_name_Hall '-C 2yc'
_symmetry_space_group_name_H-M 'C 1 2/c 1'
_atom_sites_solution_hydrogens geom
_atom_sites_solution_primary direct
_atom_sites_solution_secondary difmap
_audit_creation_method SHELXL-97
_cell_angle_alpha 90.00
_cell_angle_beta 92.461(7)
_cell_angle_gamma 90.00
_cell_formula_units_Z 8
_cell_length_a 22.782(11)
_cell_length_b 4.884(2)
_cell_length_c 23.432(11)
_cell_measurement_reflns_used 14967
_cell_measurement_temperature 298(2)
_cell_measurement_theta_max 22.64
_cell_measurement_theta_min 2.44
_cell_volume 2605(2)
_computing_cell_refinement 'SAINT (Bruker, 2000)'
_computing_data_collection 'SMART (Bruker, 2000)'
_computing_data_reduction SAINT
_computing_molecular_graphics 'SHELXTL (Bruker, 1999)'
_computing_publication_material SHELXTL
_computing_structure_refinement 'SHELXL97 (Sheldrick, 1997)'
_computing_structure_solution 'SHELXS97 (Sheldrick, 1997)'
_diffrn_ambient_temperature 298(2)
_diffrn_measured_fraction_theta_full 0.998
_diffrn_measured_fraction_theta_max 0.998
_diffrn_measurement_device_type 'SMART 1K CCD area-detector diffractometer'
_diffrn_measurement_method '\w scans'
_diffrn_radiation_monochromator graphite
_diffrn_radiation_source 'fine-focus sealed tube'
_diffrn_radiation_type MoK\a
_diffrn_radiation_wavelength 0.71073
_diffrn_reflns_av_R_equivalents 0.0868
_diffrn_reflns_av_sigmaI/netI 0.0730
_diffrn_reflns_limit_h_max 27
_diffrn_reflns_limit_h_min -21
_diffrn_reflns_limit_k_max 5
_diffrn_reflns_limit_k_min -5
_diffrn_reflns_limit_l_max 24
_diffrn_reflns_limit_l_min -27
_diffrn_reflns_number 5974
_diffrn_reflns_theta_full 25.00
_diffrn_reflns_theta_max 25.00
_diffrn_reflns_theta_min 1.74
_diffrn_standards_decay_% 4.43
_diffrn_standards_interval_count 0
_diffrn_standards_interval_time 0
_diffrn_standards_number 0
_exptl_absorpt_coefficient_mu 0.090
_exptl_absorpt_correction_T_max 0.9911
_exptl_absorpt_correction_T_min 0.9482
_exptl_absorpt_correction_type multi-scan
_exptl_absorpt_process_details '(SADABS; Sheldrick, 1996)'
_exptl_crystal_colour colorless
_exptl_crystal_density_diffrn 1.307
_exptl_crystal_density_method 'not measured'
_exptl_crystal_description rod
_exptl_crystal_F_000 1088
_exptl_crystal_size_max 0.60
_exptl_crystal_size_mid 0.30
_exptl_crystal_size_min 0.10
_refine_diff_density_max 0.251
_refine_diff_density_min -0.221
_refine_ls_extinction_method none
_refine_ls_goodness_of_fit_ref 1.038
_refine_ls_hydrogen_treatment constr
_refine_ls_matrix_type full
_refine_ls_number_parameters 173
_refine_ls_number_reflns 2287
_refine_ls_number_restraints 0
_refine_ls_restrained_S_all 1.038
_refine_ls_R_factor_all 0.0911
_refine_ls_R_factor_gt 0.0632
_refine_ls_shift/su_max 0.000
_refine_ls_shift/su_mean 0.000
_refine_ls_structure_factor_coef Fsqd
_refine_ls_weighting_details 'calc w = 1/[\s^2^(Fo^2^)+(0.0889P)^2^] where P = (Fo^2^+2Fc^2^)/3'
_refine_ls_weighting_scheme calc
_refine_ls_wR_factor_gt 0.1624
_refine_ls_wR_factor_ref 0.1765
_reflns_number_gt 1542
_reflns_number_total 2287
_reflns_threshold_expression >2sigma(I)
_cod_data_source_file ac6081.cif
_cod_data_source_block I
_cod_depositor_comments
;
The following automatic conversions were performed:
'_symmetry_cell_setting' value 'Monoclinic' changed to 'monoclinic'
according to '/home/saulius/struct/CIF-dictionaries/cif_core.dic'
dictionary named 'cif_core.dic' version 2.4.1 from 2010-06-29.

Automatic conversion script
Id: cif_fix_enum 1527 2010-12-29 10:47:43Z saulius 

The following automatic conversions were performed:

'_symmetry_cell_setting' value 'Monoclinic' changed to 'monoclinic'
according to /home/saulius/struct/CIF-dictionaries/cif_core.dic
dictionary named 'cif_core.dic' version 2.4.1 from 2010-06-29.

Automatic conversion script
Id: cif_fix_values 1715 2011-07-08 13:25:40Z adriana 
;
_cod_original_sg_symbol_H-M 'C 2/c'
_cod_database_code 2203257

loop_
_symmetry_equiv_pos_as_xyz
'x, y, z'
'-x, y, -z+1/2'
'x+1/2, y+1/2, z'
'-x+1/2, y+1/2, -z+1/2'
'-x, -y, -z'
'x, -y, z-1/2'
'-x+1/2, -y+1/2, -z'
'x+1/2, -y+1/2, z-1/2'

loop_
_atom_site_label
_atom_site_fract_x
_atom_site_fract_y
_atom_site_fract_z
_atom_site_U_iso_or_equiv
_atom_site_adp_type
_atom_site_calc_flag
_atom_site_refinement_flags
_atom_site_occupancy
_atom_site_type_symbol
O2 0.07459(6) 0.4953(3) 0.10714(7) 0.0444(5) Uani d . 1 O
O3 0.02523(8) 0.3966(4) 0.18915(8) 0.0561(6) Uani d . 1 O
C6 0.17258(10) 0.3440(5) 0.09626(10) 0.0394(6) Uani d . 1 C
C1 0.12113(10) 0.3299(5) 0.12632(11) 0.0395(6) Uani d . 1 C
C2 0.11670(11) 0.1663(5) 0.17358(10) 0.0416(6) Uani d . 1 C
C5 0.21954(10) 0.1850(5) 0.11592(11) 0.0462(7) Uani d . 1 C
H5 0.2545 0.1947 0.0970 0.055 Uiso calc R 1 H
C10 0.02006(10) 0.4154(6) 0.13045(11) 0.0452(7) Uani d . 1 C
H10 0.0082 0.2369 0.1147 0.054 Uiso calc R 1 H
C11 -0.02565(10) 0.6246(5) 0.11325(12) 0.0442(7) Uani d . 1 C
C3 0.16451(11) 0.0052(5) 0.19105(11) 0.0481(7) Uani d . 1 C
H3 0.1615 -0.1095 0.2225 0.058 Uiso calc R 1 H
C4 0.21654(11) 0.0122(5) 0.16258(11) 0.0465(7) Uani d . 1 C
C9 0.06137(12) 0.1690(6) 0.20641(12) 0.0546(8) Uani d . 1 C
H9B 0.0399 -0.0003 0.1996 0.065 Uiso calc R 1 H
H9A 0.0713 0.1816 0.2470 0.065 Uiso calc R 1 H
C13 -0.07304(13) 0.9091(7) 0.04175(13) 0.0643(9) Uani d . 1 C
H13 -0.0750 0.9762 0.0046 0.077 Uiso calc R 1 H
C12 -0.02881(12) 0.7304(6) 0.05874(12) 0.0534(7) Uani d . 1 C
H12' -0.0007 0.6807 0.0330 0.064 Uiso calc R 1 H
C8 0.17537(11) 0.5300(5) 0.04552(12) 0.0476(7) Uani d . 1 C
H8B 0.1437 0.4850 0.0181 0.057 Uiso calc R 1 H
H8A 0.1700 0.7180 0.0576 0.057 Uiso calc R 1 H
C7 0.26861(13) -0.1578(6) 0.18202(14) 0.0673(9) Uani d . 1 C
H7C 0.2589 -0.2634 0.2148 0.101 Uiso calc R 1 H
H7B 0.3012 -0.0397 0.1919 0.101 Uiso calc R 1 H
H7A 0.2790 -0.2787 0.1518 0.101 Uiso calc R 1 H
C16 -0.06702(11) 0.7051(6) 0.15070(13) 0.0591(8) Uani d . 1 C
H16 -0.0656 0.6357 0.1877 0.071 Uiso calc R 1 H
C15 -0.11059(13) 0.8877(7) 0.13402(15) 0.0713(9) Uani d . 1 C
H15 -0.1379 0.9430 0.1601 0.086 Uiso calc R 1 H
C14 -0.11411(13) 0.9882(6) 0.07955(15) 0.0669(9) Uani d . 1 C
H14 -0.1440 1.1088 0.0683 0.080 Uiso calc R 1 H
O1 0.22988(9) 0.5055(5) 0.01898(10) 0.0795(7) Uani d . 1 O
H1 0.2304 0.6096 -0.0084 0.119 Uiso calc R 1 H

loop_
_atom_site_aniso_label
_atom_site_aniso_U_11
_atom_site_aniso_U_22
_atom_site_aniso_U_33
_atom_site_aniso_U_12
_atom_site_aniso_U_13
_atom_site_aniso_U_23
O2 0.0283(9) 0.0530(11) 0.0527(11) 0.0029(8) 0.0090(8) 0.0069(8)
O3 0.0488(11) 0.0693(13) 0.0514(12) 0.0135(9) 0.0172(9) 0.0054(9)
C6 0.0330(13) 0.0401(14) 0.0454(15) -0.0027(11) 0.0056(11) -0.0060(11)
C1 0.0326(13) 0.0395(14) 0.0467(15) 0.0012(11) 0.0048(11) -0.0071(12)
C2 0.0394(14) 0.0439(15) 0.0417(15) -0.0003(12) 0.0063(11) -0.0030(12)
C5 0.0319(13) 0.0534(17) 0.0537(17) 0.0032(12) 0.0067(12) -0.0112(13)
C10 0.0352(14) 0.0498(16) 0.0515(17) 0.0011(11) 0.0120(12) -0.0036(12)
C11 0.0342(14) 0.0437(15) 0.0550(17) -0.0016(11) 0.0066(12) -0.0079(12)
C3 0.0507(16) 0.0489(16) 0.0449(16) 0.0037(13) 0.0041(13) 0.0020(12)
C4 0.0435(15) 0.0468(15) 0.0490(16) 0.0068(12) 0.0013(12) -0.0077(12)
C9 0.0475(16) 0.0605(18) 0.0567(18) 0.0086(14) 0.0136(13) 0.0126(14)
C13 0.0547(18) 0.074(2) 0.064(2) 0.0047(16) -0.0078(16) -0.0008(16)
C12 0.0476(16) 0.0592(18) 0.0537(18) 0.0038(14) 0.0067(13) -0.0098(14)
C8 0.0359(14) 0.0505(16) 0.0574(17) -0.0035(12) 0.0137(12) 0.0016(13)
C7 0.0524(18) 0.074(2) 0.076(2) 0.0200(16) -0.0017(15) 0.0018(17)
C16 0.0421(15) 0.069(2) 0.067(2) 0.0122(14) 0.0174(14) 0.0090(15)
C15 0.0465(17) 0.082(2) 0.087(2) 0.0217(16) 0.0196(16) 0.0083(19)
C14 0.0410(17) 0.073(2) 0.086(3) 0.0105(15) -0.0046(16) 0.0047(18)
O1 0.0637(13) 0.0857(17) 0.0930(18) 0.0105(12) 0.0480(12) 0.0281(13)

loop_
_atom_type_symbol
_atom_type_description
_atom_type_scat_dispersion_real
_atom_type_scat_dispersion_imag
_atom_type_scat_source
C C 0.0033 0.0016 'International Tables Vol C Tables 4.2.6.8 and 6.1.1.4'
H H 0.0000 0.0000 'International Tables Vol C Tables 4.2.6.8 and 6.1.1.4'
O O 0.0106 0.0060 'International Tables Vol C Tables 4.2.6.8 and 6.1.1.4'

loop_
_geom_angle_atom_site_label_1
_geom_angle_atom_site_label_2
_geom_angle_atom_site_label_3
_geom_angle
_geom_angle_publ_flag
C1 O2 C10 112.32(18) y
C10 O3 C9 110.93(19) y
C5 C6 C1 117.3(2) ?
C5 C6 C8 123.0(2) y
C1 C6 C8 119.7(2) y
C2 C1 O2 121.1(2) y
C2 C1 C6 121.9(2) ?
O2 C1 C6 117.0(2) y
C1 C2 C3 118.9(2) ?
C1 C2 C9 120.0(2) y
C3 C2 C9 121.1(2) y
C6 C5 C4 122.7(2) ?
C6 C5 H5 118.6 ?
C4 C5 H5 118.6 ?
O3 C10 O2 111.1(2) y
O3 C10 C11 110.0(2) y
O2 C10 C11 108.4(2) y
C14 C15 C16 120.7(3) ?
C11 C10 H10 109.1 ?
C16 C11 C12 118.4(2) ?
C16 C11 C10 120.7(3) ?
C12 C11 C10 120.8(2) ?
C4 C3 C2 121.3(2) ?
C4 C3 H3 119.3 ?
C14 C13 C12 120.1(3) ?
C5 C4 C3 117.9(2) ?
C15 C14 C13 119.2(3) ?
C5 C4 C7 120.7(2) y
C3 C4 C7 121.4(3) y
C11 C12 C13 120.9(3) ?
O3 C9 C2 110.3(2) y
C11 C16 C15 120.7(3) ?
O3 C10 H10 109.1 ?
O2 C10 H10 109.1 ?
O3 C9 H9B 109.6 ?
C2 C9 H9B 109.6 ?
O1 C8 C6 111.4(2) y
O3 C9 H9A 109.6 ?
C2 C9 H9A 109.6 ?
H9B C9 H9A 108.1 ?
C2 C3 H3 119.3 ?
C14 C13 H13 119.9 ?
C12 C13 H13 119.9 ?
C11 C12 H12' 119.5 ?
C13 C12 H12' 119.5 ?
O1 C8 H8B 109.4 ?
C6 C8 H8B 109.4 ?
O1 C8 H8A 109.4 ?
C6 C8 H8A 109.4 ?
H8B C8 H8A 108.0 ?
C4 C7 H7C 109.5 ?
C4 C7 H7B 109.5 ?
H7C C7 H7B 109.5 ?
C4 C7 H7A 109.5 ?
H7C C7 H7A 109.5 ?
H7B C7 H7A 109.5 ?
C11 C16 H16 119.7 ?
C15 C16 H16 119.7 ?
C14 C15 H15 119.7 ?
C16 C15 H15 119.7 ?
C15 C14 H14 120.4 ?
C13 C14 H14 120.4 ?
C8 O1 H1 109.5 ?

loop_
_geom_bond_atom_site_label_1
_geom_bond_atom_site_label_2
_geom_bond_distance
_geom_bond_publ_flag
O2 C1 1.392(3) y
O2 C10 1.433(3) y
O3 C10 1.379(3) y
O3 C9 1.431(3) y
C6 C5 1.384(3) ?
C6 C1 1.395(3) ?
C6 C8 1.500(4) y
C1 C2 1.373(3) ?
C2 C3 1.391(3) ?
C2 C9 1.505(3) y
C5 C4 1.385(4) ?
C5 H5 0.9300 ?
C10 C11 1.502(3) y
C10 H10 0.9800 ?
C11 C16 1.373(4) ?
C11 C12 1.377(4) ?
C3 C4 1.385(3) ?
C3 H3 0.9300 ?
C4 C7 1.502(4) y
C9 H9B 0.9700 ?
C9 H9A 0.9700 ?
C13 C14 1.371(4) ?
C13 C12 1.379(4) ?
C13 H13 0.9300 ?
C12 H12' 0.9300 ?
C8 O1 1.418(3) y
C8 H8B 0.9700 ?
C8 H8A 0.9700 ?
C7 H7C 0.9600 ?
C7 H7B 0.9600 ?
C7 H7A 0.9600 ?
C16 C15 1.378(4) ?
C16 H16 0.9300 ?
C15 C14 1.367(4) ?
C15 H15 0.9300 ?
C14 H14 0.9300 ?
O1 H1 0.8200 ?

loop_
_geom_hbond_atom_site_label_D
_geom_hbond_atom_site_label_H
_geom_hbond_atom_site_label_A
_geom_hbond_site_symmetry_A
_geom_hbond_distance_DH
_geom_hbond_distance_HA
_geom_hbond_distance_DA
_geom_hbond_angle_DHA
_geom_hbond_publ_flag
O1 H1 O1 7_565 0.82 2.11 2.721(4) 132 y
C5 H5 O1 . 0.93 2.42 2.777(4) 102 y
C16 H16 O3 . 0.93 2.38 2.709(3) 101 y

loop_
_geom_torsion_atom_site_label_1
_geom_torsion_atom_site_label_2
_geom_torsion_atom_site_label_3
_geom_torsion_atom_site_label_4
_geom_torsion
C10 O2 C1 C2 -17.0(3)
C10 O2 C1 C6 164.6(2)
C5 C6 C1 C2 0.1(3)
C8 C6 C1 C2 -178.9(2)
C5 C6 C1 O2 178.5(2)
C8 C6 C1 O2 -0.5(3)
O2 C1 C2 C3 -179.9(2)
C6 C1 C2 C3 -1.6(4)
O2 C1 C2 C9 -1.5(4)
C6 C1 C2 C9 176.8(2)
C1 C6 C5 C4 1.5(4)
C8 C6 C5 C4 -179.5(2)
C9 O3 C10 O2 -69.4(3)
C9 O3 C10 C11 170.7(2)
C1 O2 C10 O3 52.2(3)
C1 O2 C10 C11 173.13(19)
O3 C10 C11 C16 -19.5(3)
O2 C10 C11 C16 -141.1(2)
O3 C10 C11 C12 163.6(2)
O2 C10 C11 C12 42.0(3)
C1 C2 C3 C4 1.6(4)
C9 C2 C3 C4 -176.8(2)
C6 C5 C4 C3 -1.5(4)
C6 C5 C4 C7 179.6(2)
C2 C3 C4 C5 -0.1(4)
C2 C3 C4 C7 178.9(2)
C10 O3 C9 C2 47.2(3)
C1 C2 C9 O3 -13.0(3)
C3 C2 C9 O3 165.4(2)
C16 C11 C12 C13 -1.2(4)
C10 C11 C12 C13 175.8(2)
C14 C13 C12 C11 1.2(4)
C5 C6 C8 O1 4.1(4)
C1 C6 C8 O1 -176.9(2)
C12 C11 C16 C15 -0.1(4)
C10 C11 C16 C15 -177.0(3)
C11 C16 C15 C14 1.2(5)
C16 C15 C14 C13 -1.2(5)
C12 C13 C14 C15 0.0(5)

loop_
_cod_related_entry_id
_cod_related_entry_database
_cod_related_entry_code
1 ChemSpider 21131081
